data_8104297
loop_
_publ_author_name
'Dietrich, L.H.'
'Jeitschko, W.'
'Moeller, M.H.'

_publ_section_title
;
 The crystal structure of Mn3As2(I)
;
_journal_name_full 'Zeitschrift fuer Kristallographie (149,1979-)'
_journal_page_first 259
_journal_page_last 269
_journal_volume 190
_journal_year 1990
_chemical_formula_sum 'As2 Mn2.896'
_chemical_name_systematic 'Mn2.896 As2'
_space_group_IT_number 12
_symmetry_space_group_name_Hall '-C 2y'
_symmetry_space_group_name_H-M 'C 1 2/m 1'
_cell_angle_alpha 90
_cell_angle_beta 107.79
_cell_angle_gamma 90
_cell_formula_units_Z 8
_cell_length_a 13.856
_cell_length_b 3.777
_cell_length_c 13.622
_cell_volume 678.807
_citation_journal_id_ASTM ZEKRDZ
_cod_data_source_file Dietrich_ZEKRDZ_1990_1374.cif
_cod_data_source_block As2Mn2.896
_cod_original_cell_volume 678.8065
_cod_database_code 8104297

loop_
_symmetry_equiv_pos_as_xyz
x,y,z
-x,y,-z
-x,-y,-z
x,-y,z
x+1/2,y+1/2,z
-x+1/2,y+1/2,-z
-x+1/2,-y+1/2,-z
x+1/2,-y+1/2,z

loop_
_atom_site_label
_atom_site_type_symbol
_atom_site_fract_x
_atom_site_fract_y
_atom_site_fract_z
_atom_site_occupancy
_atom_site_U_iso_or_equiv
Mn6 Mn+2 0.82698 0 0.08903 1 0.0
Mn7 Mn+2 0.35736 0 0.24614 0.791 0.0
Mn2 Mn+2 0 0 0 1 0.0
Mn3 Mn+2 0.02856 0 0.28431 1 0.0
Mn1 Mn+2 0 0.5 0.5 1 0.0
As3 As-3 0.19746 0 0.10423 1 0.0
Mn4 Mn+2 0.26636 0 0.41035 1 0.0
As2 As-3 0.47489 0 0.13711 1 0.0
As1 As-3 0.11743 0 0.63301 1 0.0
As4 As-3 0.36435 0 0.60025 1 0.0
Mn5 Mn+2 0.67758 0 0.22468 1 0.0
